data_4302743
loop_
_publ_author_name
'Fang Kong'
'Qi-Pu Lin'
'Fei-Yan Yi'
'Jiang-Gao Mao'

_publ_section_title
;
Explorations of New Phases in the GaIII/InIII-CuII-SeIV-O System
;
_journal_name_full 'Inorganic Chemistry'
_journal_page_first 6794
_journal_page_last 6803
_journal_paper_doi 10.1021/ic900756u
_journal_volume 48
_journal_year 2009
_chemical_formula_sum 'Cu3 In2 O18 Se6'
_chemical_formula_weight 1182.02
_chemical_name_systematic
; 
 ? 
;
_space_group_IT_number 14
_symmetry_cell_setting monoclinic
_symmetry_space_group_name_Hall '-P 2ybc'
_symmetry_space_group_name_H-M 'P 1 21/c 1'
_atom_sites_solution_primary direct
_atom_sites_solution_secondary difmap
_audit_creation_method SHELXL-97
_cell_angle_alpha 90.00
_cell_angle_beta 123.432(11)
_cell_angle_gamma 90.00
_cell_formula_units_Z 2
_cell_length_a 5.4927(15)
_cell_length_b 19.278(5)
_cell_length_c 9.2318(18)
_cell_measurement_temperature 293(2)
_cell_measurement_theta_max 27.4719
_cell_measurement_theta_min 3.1701
_cell_volume 815.8(4)
_computing_structure_refinement 'SHELXL-97 (Sheldrick, 1997)'
_computing_structure_solution 'SHELXS-97 (Sheldrick, 1990)'
_diffrn_ambient_temperature 293(2)
_diffrn_measured_fraction_theta_full 0.999
_diffrn_measured_fraction_theta_max 0.999
_diffrn_measurement_device_type Mercury70
_diffrn_measurement_method CCD_Profile_fitting
_diffrn_radiation_monochromator graphite
_diffrn_radiation_source 'fine-focus sealed tube'
_diffrn_radiation_type MoK\a
_diffrn_radiation_wavelength 0.71073
_diffrn_reflns_av_R_equivalents 0.0333
_diffrn_reflns_av_sigmaI/netI 0.0326
_diffrn_reflns_limit_h_max 7
_diffrn_reflns_limit_h_min -7
_diffrn_reflns_limit_k_max 25
_diffrn_reflns_limit_k_min -13
_diffrn_reflns_limit_l_max 11
_diffrn_reflns_limit_l_min -11
_diffrn_reflns_number 6332
_diffrn_reflns_theta_full 27.47
_diffrn_reflns_theta_max 27.47
_diffrn_reflns_theta_min 2.85
_exptl_absorpt_coefficient_mu 20.114
_exptl_absorpt_correction_T_max 1.0000
_exptl_absorpt_correction_T_min 0.486
_exptl_absorpt_correction_type multi-scan
_exptl_crystal_colour turquoise
_exptl_crystal_density_diffrn 4.812
_exptl_crystal_density_method 'not measured'
_exptl_crystal_description Prism
_exptl_crystal_F_000 1066
_exptl_crystal_size_max 0.12
_exptl_crystal_size_mid 0.10
_exptl_crystal_size_min 0.08
_refine_diff_density_max 1.382
_refine_diff_density_min -1.054
_refine_diff_density_rms 0.218
_refine_ls_extinction_method none
_refine_ls_goodness_of_fit_ref 1.070
_refine_ls_matrix_type full
_refine_ls_number_parameters 133
_refine_ls_number_reflns 1853
_refine_ls_number_restraints 0
_refine_ls_restrained_S_all 1.070
_refine_ls_R_factor_all 0.0250
_refine_ls_R_factor_gt 0.0224
_refine_ls_shift/su_max 0.000
_refine_ls_shift/su_mean 0.000
_refine_ls_structure_factor_coef Fsqd
_refine_ls_weighting_details 'calc w=1/[\s^2^(Fo^2^)+(0.0276P)^2^+0.0948P] where P=(Fo^2^+2Fc^2^)/3'
_refine_ls_weighting_scheme calc
_refine_ls_wR_factor_gt 0.0534
_refine_ls_wR_factor_ref 0.0547
_reflns_number_gt 1722
_reflns_number_total 1853
_reflns_threshold_expression >2sigma(I)
_cod_data_source_file ic900756u_si_002_4.cif
_cod_data_source_block Cu3In2Se6O18
_cod_depositor_comments
;
The following automatic conversions were performed:
'_exptl_absorpt_correction_type' value 'Multi-scan' changed to
'multi-scan' according to
'/home/saulius/struct/CIF-dictionaries/cif_core.dic' dictionary named
'cif_core.dic' version 2.4.1 from 2010-06-29.

Automatic conversion script
Id: cif_fix_enum 1527 2010-12-29 10:47:43Z saulius 
;
_cod_original_cell_volume 815.8(3)
_cod_database_code 4302743

loop_
_symmetry_equiv_pos_as_xyz
'x, y, z'
'-x, y+1/2, -z+1/2'
'-x, -y, -z'
'x, -y-1/2, z-1/2'

loop_
_atom_site_label
_atom_site_type_symbol
_atom_site_fract_x
_atom_site_fract_y
_atom_site_fract_z
_atom_site_U_iso_or_equiv
_atom_site_adp_type
_atom_site_occupancy
_atom_site_symmetry_multiplicity
_atom_site_calc_flag
_atom_site_refinement_flags
_atom_site_disorder_assembly
_atom_site_disorder_group
In1 In 0.26967(6) -0.154197(15) 0.24446(4) 0.00622(9) Uani 1 1 d . . .
Cu1 Cu 0.0000 0.0000 0.0000 0.00733(16) Uani 1 2 d S . .
Cu2 Cu 0.28980(11) -0.01184(3) 0.67379(7) 0.01199(14) Uani 1 1 d . . .
Se1 Se -0.04337(9) -0.22364(2) 0.44220(5) 0.00971(11) Uani 1 1 d . . .
Se2 Se -0.43143(9) -0.11389(2) 0.02338(5) 0.00561(11) Uani 1 1 d . . .
Se3 Se 0.76595(9) -0.09272(2) 0.64595(5) 0.00634(11) Uani 1 1 d . . .
O1 O -0.4058(7) -0.23248(17) 0.3517(4) 0.0214(8) Uani 1 1 d . . .
O2 O 0.0655(7) -0.30744(16) 0.4860(4) 0.0126(7) Uani 1 1 d . . .
O3 O -0.0371(6) -0.21217(16) 0.2619(4) 0.0122(7) Uani 1 1 d . . .
O4 O -0.0918(6) -0.07568(15) 0.1058(3) 0.0077(6) Uani 1 1 d . . .
O5 O -0.6697(6) -0.05805(17) -0.1299(4) 0.0138(7) Uani 1 1 d . . .
O6 O 0.4135(7) -0.10394(17) 0.4857(4) 0.0128(7) Uani 1 1 d . . .
O7 O 0.8781(6) -0.03992(16) 0.5429(4) 0.0115(7) Uani 1 1 d . . .
O8 O 0.7085(6) -0.03356(16) 0.7633(3) 0.0097(6) Uani 1 1 d . . .
O9 O 0.5191(6) -0.08804(15) 0.1840(4) 0.0083(6) Uani 1 1 d . . .

loop_
_atom_site_aniso_label
_atom_site_aniso_U_11
_atom_site_aniso_U_22
_atom_site_aniso_U_33
_atom_site_aniso_U_23
_atom_site_aniso_U_13
_atom_site_aniso_U_12
In1 0.00617(15) 0.00518(16) 0.00654(16) 0.00021(11) 0.00300(12) -0.00057(10)
Cu1 0.0087(3) 0.0056(4) 0.0049(3) 0.0001(3) 0.0020(3) -0.0034(3)
Cu2 0.0059(2) 0.0177(3) 0.0081(3) 0.0064(2) 0.0012(2) -0.0020(2)
Se1 0.0130(2) 0.0060(2) 0.0123(2) 0.00245(17) 0.00824(18) 0.00201(17)
Se2 0.0053(2) 0.0051(2) 0.0056(2) 0.00006(15) 0.00247(16) -0.00037(15)
Se3 0.0075(2) 0.0048(2) 0.0064(2) -0.00029(16) 0.00359(17) -0.00085(16)
O1 0.0162(16) 0.0148(17) 0.040(2) 0.0170(16) 0.0199(16) 0.0114(14)
O2 0.0183(17) 0.0083(15) 0.0130(15) 0.0039(13) 0.0097(14) 0.0075(13)
O3 0.0135(15) 0.0131(16) 0.0114(15) 0.0003(13) 0.0077(13) -0.0041(13)
O4 0.0062(14) 0.0063(14) 0.0081(14) 0.0021(12) 0.0023(12) -0.0006(12)
O5 0.0088(15) 0.0176(17) 0.0117(16) 0.0095(13) 0.0036(13) 0.0018(13)
O6 0.0104(15) 0.0179(17) 0.0095(15) -0.0076(13) 0.0050(13) -0.0069(13)
O7 0.0059(14) 0.0172(17) 0.0069(14) 0.0038(13) 0.0008(12) -0.0041(12)
O8 0.0090(14) 0.0134(17) 0.0061(14) -0.0047(12) 0.0038(12) -0.0020(12)
O9 0.0134(15) 0.0076(15) 0.0081(14) -0.0042(12) 0.0086(12) -0.0040(12)

loop_
_atom_type_symbol
_atom_type_description
_atom_type_scat_dispersion_real
_atom_type_scat_dispersion_imag
_atom_type_scat_source
Cu Cu 0.3201 1.2651 'International Tables Vol C Tables 4.2.6.8 and 6.1.1.4'
In In -0.7276 1.3100 'International Tables Vol C Tables 4.2.6.8 and 6.1.1.4'
O O 0.0106 0.0060 'International Tables Vol C Tables 4.2.6.8 and 6.1.1.4'
Se Se -0.0929 2.2259 'International Tables Vol C Tables 4.2.6.8 and 6.1.1.4'

loop_
_geom_angle_atom_site_label_1
_geom_angle_atom_site_label_2
_geom_angle_atom_site_label_3
_geom_angle
_geom_angle_site_symmetry_1
_geom_angle_site_symmetry_3
_geom_angle_publ_flag
O3 In1 O1 95.11(12) . 1_655 ?
O3 In1 O2 87.23(11) . 4 ?
O1 In1 O2 93.68(13) 1_655 4 ?
O3 In1 O6 90.75(11) . . ?
O1 In1 O6 95.91(13) 1_655 . ?
O2 In1 O6 170.34(12) 4 . ?
O3 In1 O9 169.90(11) . . ?
O1 In1 O9 92.93(12) 1_655 . ?
O2 In1 O9 86.16(11) 4 . ?
O6 In1 O9 94.50(11) . . ?
O3 In1 O4 84.72(11) . . ?
O1 In1 O4 174.57(12) 1_655 . ?
O2 In1 O4 80.89(11) 4 . ?
O6 In1 O4 89.52(11) . . ?
O9 In1 O4 86.70(11) . . ?
O4 Cu1 O4 180.00(11) 3 . ?
O4 Cu1 O8 91.88(12) 3 3_656 ?
O4 Cu1 O8 88.12(12) . 3_656 ?
O4 Cu1 O8 88.12(12) 3 1_454 ?
O4 Cu1 O8 91.88(12) . 1_454 ?
O8 Cu1 O8 180.0(2) 3_656 1_454 ?
O5 Cu2 O7 161.44(13) 1_656 3_656 ?
O5 Cu2 O7 87.03(12) 1_656 1_455 ?
O7 Cu2 O7 77.10(14) 3_656 1_455 ?
O5 Cu2 O8 90.21(12) 1_656 . ?
O7 Cu2 O8 108.35(12) 3_656 . ?
O7 Cu2 O8 149.66(13) 1_455 . ?
O5 Cu2 O9 94.16(12) 1_656 3_656 ?
O7 Cu2 O9 88.02(12) 3_656 3_656 ?
O7 Cu2 O9 127.35(13) 1_455 3_656 ?
O8 Cu2 O9 82.98(12) . 3_656 ?
O1 Se1 O2 100.77(15) . . ?
O1 Se1 O3 100.54(16) . . ?
O2 Se1 O3 99.38(14) . . ?
O5 Se2 O9 96.92(15) . 1_455 ?
O5 Se2 O4 104.24(14) . . ?
O9 Se2 O4 98.07(13) 1_455 . ?
O6 Se3 O8 96.76(14) . . ?
O6 Se3 O7 100.30(14) . . ?
O8 Se3 O7 101.65(15) . . ?
Se1 O1 In1 128.14(18) . 1_455 ?
Se1 O2 In1 119.79(16) . 4_556 ?
Se1 O3 In1 126.48(16) . . ?
Se2 O4 Cu1 126.98(15) . . ?
Se2 O4 In1 111.13(14) . . ?
Cu1 O4 In1 113.16(13) . . ?
Se2 O5 Cu2 136.28(19) . 1_454 ?
Se3 O6 In1 124.03(17) . . ?
Se3 O7 Cu2 139.18(17) . 3_656 ?
Se3 O7 Cu2 117.67(15) . 1_655 ?
Cu2 O7 Cu2 102.90(14) 3_656 1_655 ?
Se3 O8 Cu1 126.61(16) . 1_656 ?
Se3 O8 Cu2 116.38(14) . . ?
Cu1 O8 Cu2 115.64(14) 1_656 . ?
Se2 O9 In1 118.39(15) 1_655 . ?
Se2 O9 Cu2 120.56(15) 1_655 3_656 ?
In1 O9 Cu2 121.05(13) . 3_656 ?

loop_
_geom_bond_atom_site_label_1
_geom_bond_atom_site_label_2
_geom_bond_distance
_geom_bond_site_symmetry_2
_geom_bond_publ_flag
In1 O3 2.101(3) . ?
In1 O1 2.119(3) 1_655 ?
In1 O2 2.133(3) 4 ?
In1 O6 2.141(3) . ?
In1 O9 2.158(3) . ?
In1 O4 2.252(3) . ?
Cu1 O4 1.970(3) 3 ?
Cu1 O4 1.970(3) . ?
Cu1 O8 1.975(3) 3_656 ?
Cu1 O8 1.975(3) 1_454 ?
Cu2 O5 1.919(3) 1_656 ?
Cu2 O7 1.953(3) 3_656 ?
Cu2 O7 1.964(3) 1_455 ?
Cu2 O8 2.013(3) . ?
Cu2 O9 2.239(3) 3_656 ?
Se1 O1 1.690(3) . ?
Se1 O2 1.692(3) . ?
Se1 O3 1.698(3) . ?
Se2 O5 1.683(3) . ?
Se2 O9 1.722(3) 1_455 ?
Se2 O4 1.743(3) . ?
Se3 O6 1.681(3) . ?
Se3 O8 1.718(3) . ?
Se3 O7 1.722(3) . ?
O1 In1 2.119(3) 1_455 ?
O2 In1 2.133(3) 4_556 ?
O5 Cu2 1.919(3) 1_454 ?
O7 Cu2 1.953(3) 3_656 ?
O7 Cu2 1.964(3) 1_655 ?
O8 Cu1 1.975(3) 1_656 ?
O9 Se2 1.722(3) 1_655 ?
O9 Cu2 2.239(3) 3_656 ?
